data_4501631
loop_
_publ_author_name
'Chandrasekhar, Vadapalli'
'Singh, Puja'

_publ_section_title
;
 In Situ Generated Hydrated Diorganotin Cations as Synthons for
 Hydrogen-Bonded and Coordination-Driven 1D-, 2D-, and 3D-Assemblies
;
_journal_issue 7
_journal_name_full 'Crystal Growth &amp; Design'
_journal_page_first 3077
_journal_paper_doi 10.1021/cg100179q
_journal_volume 10
_journal_year 2010
_chemical_formula_sum 'C32 H32 N2 O12 S2 Sn'
_chemical_formula_weight 819.41
_chemical_name_common 'organotin sulfonate'
_chemical_name_systematic
; 
 ? 
;
_space_group_IT_number 2
_symmetry_cell_setting triclinic
_symmetry_space_group_name_Hall '-P 1'
_symmetry_space_group_name_H-M 'P -1'
_atom_sites_solution_hydrogens geom
_atom_sites_solution_primary direct
_atom_sites_solution_secondary difmap
_audit_creation_method SHELXL-97
_cell_angle_alpha 88.756(3)
_cell_angle_beta 81.254(3)
_cell_angle_gamma 75.653(3)
_cell_formula_units_Z 2
_cell_length_a 9.0055(17)
_cell_length_b 13.531(3)
_cell_length_c 14.507(3)
_cell_measurement_reflns_used 2319
_cell_measurement_temperature 273(2)
_cell_measurement_theta_max 22.63
_cell_measurement_theta_min 2.36
_cell_volume 1692.4(6)
_computing_cell_refinement 'Bruker SMART'
_computing_data_collection 'Bruker SMART'
_computing_data_reduction 'Bruker SAINT'
_computing_molecular_graphics 'Bruker SHELXTL'
_computing_publication_material 'Bruker SHELXTL'
_computing_structure_refinement 'Bruker SHELXTL'
_computing_structure_solution 'Bruker SHELXTL''
_diffrn_ambient_temperature 273(2)
_diffrn_measured_fraction_theta_full 0.984
_diffrn_measured_fraction_theta_max 0.984
_diffrn_measurement_device_type 'CCD area detector'
_diffrn_measurement_method 'phi and omega scans'
_diffrn_radiation_monochromator graphite
_diffrn_radiation_source 'sealed tube'
_diffrn_radiation_type MoK\a
_diffrn_radiation_wavelength 0.71073
_diffrn_reflns_av_R_equivalents 0.0260
_diffrn_reflns_av_sigmaI/netI 0.0559
_diffrn_reflns_limit_h_max 10
_diffrn_reflns_limit_h_min -7
_diffrn_reflns_limit_k_max 15
_diffrn_reflns_limit_k_min -16
_diffrn_reflns_limit_l_max 17
_diffrn_reflns_limit_l_min -16
_diffrn_reflns_number 8781
_diffrn_reflns_theta_full 25.00
_diffrn_reflns_theta_max 25.00
_diffrn_reflns_theta_min 2.09
_exptl_absorpt_coefficient_mu 0.944
_exptl_absorpt_correction_T_max 0.967
_exptl_absorpt_correction_T_min 0.920
_exptl_absorpt_correction_type empirical
_exptl_absorpt_process_details SADABS
_exptl_crystal_colour colorless
_exptl_crystal_density_diffrn 1.608
_exptl_crystal_density_method 'not measured'
_exptl_crystal_description 'block like'
_exptl_crystal_F_000 832
_exptl_crystal_size_max 0.14
_exptl_crystal_size_mid 0.07
_exptl_crystal_size_min 0.04
_refine_diff_density_max 1.043
_refine_diff_density_min -0.346
_refine_diff_density_rms 0.100
_refine_ls_extinction_method none
_refine_ls_goodness_of_fit_ref 1.031
_refine_ls_hydrogen_treatment mixed
_refine_ls_matrix_type full
_refine_ls_number_parameters 477
_refine_ls_number_reflns 5868
_refine_ls_number_restraints 8
_refine_ls_restrained_S_all 1.031
_refine_ls_R_factor_all 0.0657
_refine_ls_R_factor_gt 0.0462
_refine_ls_shift/su_max 0.000
_refine_ls_shift/su_mean 0.000
_refine_ls_structure_factor_coef Fsqd
_refine_ls_weighting_details 'calc w=1/[\s^2^(Fo^2^)+(0.0632P)^2^+1.1004P] where P=(Fo^2^+2Fc^2^)/3'
_refine_ls_weighting_scheme calc
_refine_ls_wR_factor_gt 0.1131
_refine_ls_wR_factor_ref 0.1296
_reflns_number_gt 4344
_reflns_number_total 5868
_reflns_threshold_expression >2sigma(I)
_cod_data_source_file cg100179q_si_006.cif
_cod_data_source_block 27decbm
_cod_depositor_comments
;
The following automatic conversions were performed:

'_symmetry_cell_setting' value 'Triclinic' changed to 'triclinic'
according to /home/saulius/struct/CIF-dictionaries/cif_core.dic
dictionary named 'cif_core.dic' version 2.4.2 from
2011-04-26.

'_exptl_absorpt_correction_type' value 'Empirical'
changed to 'empirical' according to
/home/saulius/struct/CIF-dictionaries/cif_core.dic dictionary named
'cif_core.dic' version 2.4.2 from 2011-04-26.

Automatic conversion script
Id: cif_fix_values 1715 2011-07-08 13:25:40Z adriana 
;
_cod_original_cell_volume 1692.5(6)
_cod_original_sg_symbol_H-M 'P-1   '
_cod_database_code 4501631

loop_
_symmetry_equiv_pos_as_xyz
'x, y, z'
'-x, -y, -z'

loop_
_atom_site_label
_atom_site_type_symbol
_atom_site_fract_x
_atom_site_fract_y
_atom_site_fract_z
_atom_site_U_iso_or_equiv
_atom_site_adp_type
_atom_site_occupancy
_atom_site_symmetry_multiplicity
_atom_site_calc_flag
_atom_site_refinement_flags
Sn1 Sn 0.5000 0.5000 0.5000 0.03230(15) Uani 1 2 d S
Sn2 Sn 0.0000 0.0000 0.0000 0.03640(16) Uani 1 2 d S
S1 S 0.65532(16) 0.60818(11) 0.14147(9) 0.0436(3) Uani 1 1 d .
S2 S 0.36744(18) 0.89903(11) 0.38192(10) 0.0488(4) Uani 1 1 d .
O1 O 0.5567(5) 0.6154(3) 0.3988(3) 0.0444(9) Uani 1 1 d D
O2 O 0.0072(6) -0.1246(3) 0.1033(3) 0.0484(9) Uani 1 1 d D
O3 O 0.6401(4) 0.3832(3) 0.3992(2) 0.0428(9) Uani 1 1 d .
O4 O 0.2495(4) -0.0126(3) -0.0145(2) 0.0469(9) Uani 1 1 d .
O5 O 0.7021(4) 0.5590(3) 0.2255(2) 0.0539(10) Uani 1 1 d .
O6 O 0.5062(4) 0.5964(3) 0.1278(3) 0.0655(12) Uani 1 1 d .
O7 O 0.6649(5) 0.7125(3) 0.1357(3) 0.0636(11) Uani 1 1 d .
O8 O 0.3933(5) 0.8037(3) 0.4312(3) 0.0687(12) Uani 1 1 d .
O9 O 0.3154(5) 0.8906(3) 0.2938(3) 0.0661(12) Uani 1 1 d .
O10 O 0.4970(5) 0.9447(3) 0.3733(3) 0.0602(11) Uani 1 1 d .
O11 O 0.2571(7) 0.7741(4) 0.1635(4) 0.0890(17) Uani 1 1 d D
O12 O 0.7756(7) 0.8468(4) 0.2302(4) 0.0852(15) Uani 1 1 d D
N1 N 0.5819(5) 0.3314(3) 0.3407(3) 0.0368(10) Uani 1 1 d .
N2 N 0.3068(5) 0.0451(3) 0.0405(3) 0.0402(10) Uani 1 1 d .
C1 C 0.2962(6) 0.5021(4) 0.4434(3) 0.0388(12) Uani 1 1 d .
C2 C 0.2323(7) 0.4180(4) 0.4487(4) 0.0456(13) Uani 1 1 d .
H2 H 0.2752 0.3619 0.4826 0.055 Uiso 1 1 calc R
C3 C 0.1087(7) 0.4153(5) 0.4056(4) 0.0561(16) Uani 1 1 d .
H3 H 0.0702 0.3573 0.4095 0.067 Uiso 1 1 calc R
C4 C 0.0420(7) 0.4965(6) 0.3572(4) 0.0607(17) Uani 1 1 d .
H4 H -0.0420 0.4943 0.3278 0.073 Uiso 1 1 calc R
C5 C 0.0982(7) 0.5826(5) 0.3513(4) 0.0606(17) Uani 1 1 d .
H5 H 0.0512 0.6388 0.3188 0.073 Uiso 1 1 calc R
C6 C 0.2242(6) 0.5856(4) 0.3937(4) 0.0482(14) Uani 1 1 d .
H6 H 0.2620 0.6438 0.3891 0.058 Uiso 1 1 calc R
C7 C -0.0454(6) 0.1092(4) 0.1106(4) 0.0394(12) Uani 1 1 d .
C8 C 0.0016(7) 0.0809(5) 0.1960(4) 0.0532(15) Uani 1 1 d .
H8 H 0.0367 0.0121 0.2086 0.064 Uiso 1 1 calc R
C9 C -0.0027(8) 0.1533(5) 0.2629(4) 0.0635(17) Uani 1 1 d .
H9 H 0.0319 0.1331 0.3192 0.076 Uiso 1 1 calc R
C10 C -0.0589(7) 0.2562(5) 0.2460(5) 0.0653(19) Uani 1 1 d .
H10 H -0.0630 0.3053 0.2909 0.078 Uiso 1 1 calc R
C11 C -0.1076(8) 0.2841(5) 0.1631(5) 0.0669(18) Uani 1 1 d .
H11 H -0.1458 0.3529 0.1514 0.080 Uiso 1 1 calc R
C12 C -0.1014(7) 0.2124(4) 0.0960(5) 0.0612(17) Uani 1 1 d .
H12 H -0.1354 0.2336 0.0397 0.073 Uiso 1 1 calc R
C13 C 0.5914(7) 0.2325(4) 0.3562(4) 0.0499(14) Uani 1 1 d .
H13 H 0.6324 0.2021 0.4080 0.060 Uiso 1 1 calc R
C14 C 0.5410(7) 0.1756(4) 0.2962(4) 0.0544(16) Uani 1 1 d .
H14 H 0.5501 0.1065 0.3070 0.065 Uiso 1 1 calc R
C15 C 0.4765(6) 0.2199(4) 0.2195(3) 0.0384(12) Uani 1 1 d .
C16 C 0.4668(6) 0.3231(4) 0.2072(4) 0.0443(13) Uani 1 1 d .
H16 H 0.4236 0.3558 0.1570 0.053 Uiso 1 1 calc R
C17 C 0.5201(6) 0.3778(4) 0.2681(4) 0.0443(13) Uani 1 1 d .
H17 H 0.5132 0.4469 0.2589 0.053 Uiso 1 1 calc R
C18 C 0.3812(7) -0.0011(4) 0.1085(4) 0.0477(14) Uani 1 1 d .
H18 H 0.3939 -0.0708 0.1173 0.057 Uiso 1 1 calc R
C19 C 0.4386(7) 0.0546(4) 0.1650(4) 0.0499(15) Uani 1 1 d .
H19 H 0.4923 0.0218 0.2114 0.060 Uiso 1 1 calc R
C20 C 0.4188(6) 0.1590(4) 0.1549(3) 0.0364(11) Uani 1 1 d .
C21 C 0.3423(8) 0.2014(4) 0.0829(4) 0.0604(17) Uani 1 1 d .
H21 H 0.3268 0.2711 0.0728 0.073 Uiso 1 1 calc R
C22 C 0.2881(8) 0.1434(5) 0.0256(4) 0.0625(18) Uani 1 1 d .
H22 H 0.2386 0.1734 -0.0235 0.075 Uiso 1 1 calc R
C23 C 0.7279(6) 0.5014(5) -0.0221(4) 0.0476(14) Uani 1 1 d .
H23 H 0.6210 0.5116 -0.0175 0.057 Uiso 1 1 calc R
C24 C 0.7885(6) 0.5404(4) 0.0452(3) 0.0404(12) Uani 1 1 d .
C25 C 0.9526(6) 0.5275(4) 0.0386(3) 0.0394(12) Uani 1 1 d .
C26 C 0.9792(6) 0.4333(4) -0.1072(4) 0.0465(14) Uani 1 1 d .
H26 H 1.0430 0.3985 -0.1589 0.056 Uiso 1 1 calc R
C27 C 0.8269(7) 0.4450(5) -0.0997(4) 0.0572(17) Uani 1 1 d .
H27 H 0.7853 0.4168 -0.1445 0.069 Uiso 1 1 calc R
C28 C -0.1234(8) 0.8608(5) 0.4596(5) 0.0655(18) Uani 1 1 d .
H28 H -0.1452 0.8027 0.4375 0.079 Uiso 1 1 calc R
C29 C -0.2370(7) 0.9305(4) 0.5118(4) 0.0556(15) Uani 1 1 d .
H29 H -0.3362 0.9198 0.5243 0.067 Uiso 1 1 calc R
C30 C 0.2102(6) 0.9842(4) 0.4537(4) 0.0426(13) Uani 1 1 d .
C31 C 0.0631(7) 0.9635(4) 0.4720(4) 0.0487(14) Uani 1 1 d .
C32 C 0.0272(8) 0.8751(4) 0.4385(4) 0.0593(16) Uani 1 1 d .
H32 H 0.1042 0.8265 0.4024 0.071 Uiso 1 1 calc R
H51 H 0.621(9) 0.594(7) 0.353(4) 0.17(4) Uiso 1 1 d D
H52 H 0.508(6) 0.673(2) 0.401(4) 0.06(2) Uiso 1 1 d D
H53 H -0.035(7) -0.146(5) 0.146(3) 0.07(2) Uiso 1 1 d D
H54 H 0.086(5) -0.150(5) 0.120(5) 0.10(3) Uiso 1 1 d D
H55 H 0.319(5) 0.722(3) 0.154(4) 0.06(2) Uiso 1 1 d D
H56 H 0.274(7) 0.801(4) 0.208(3) 0.052(19) Uiso 1 1 d D
H57 H 0.689(9) 0.868(9) 0.274(6) 0.19(5) Uiso 1 1 d D
H58 H 0.688(8) 0.827(8) 0.222(7) 0.16(4) Uiso 1 1 d D

loop_
_atom_site_aniso_label
_atom_site_aniso_U_11
_atom_site_aniso_U_22
_atom_site_aniso_U_33
_atom_site_aniso_U_23
_atom_site_aniso_U_13
_atom_site_aniso_U_12
Sn1 0.0363(3) 0.0305(3) 0.0302(3) -0.00313(19) -0.0051(2) -0.0081(2)
Sn2 0.0370(3) 0.0348(3) 0.0384(3) -0.0055(2) -0.0110(2) -0.0071(2)
S1 0.0380(8) 0.0502(8) 0.0415(7) -0.0024(6) -0.0002(6) -0.0121(6)
S2 0.0615(10) 0.0390(8) 0.0424(8) 0.0018(6) -0.0065(7) -0.0068(7)
O1 0.058(3) 0.035(2) 0.036(2) 0.0047(17) 0.0023(19) -0.0081(19)
O2 0.056(3) 0.043(2) 0.048(3) 0.0091(19) -0.013(2) -0.013(2)
O3 0.044(2) 0.043(2) 0.041(2) -0.0174(16) -0.0065(17) -0.0090(17)
O4 0.043(2) 0.054(2) 0.048(2) -0.0142(18) -0.0119(18) -0.0141(18)
O5 0.054(2) 0.067(3) 0.035(2) 0.0044(18) 0.0062(18) -0.011(2)
O6 0.030(2) 0.083(3) 0.082(3) -0.022(2) -0.004(2) -0.012(2)
O7 0.086(3) 0.050(3) 0.057(2) -0.001(2) -0.003(2) -0.025(2)
O8 0.090(3) 0.042(2) 0.057(3) 0.0115(19) 0.001(2) 0.008(2)
O9 0.083(3) 0.073(3) 0.047(2) -0.009(2) -0.010(2) -0.027(2)
O10 0.055(3) 0.059(3) 0.065(3) -0.003(2) -0.009(2) -0.010(2)
O11 0.086(4) 0.056(3) 0.126(5) -0.028(3) -0.062(4) 0.011(3)
O12 0.085(4) 0.102(4) 0.079(3) -0.015(3) 0.002(3) -0.050(3)
N1 0.038(2) 0.038(2) 0.033(2) -0.0058(19) -0.0033(19) -0.0082(19)
N2 0.040(3) 0.049(3) 0.036(2) -0.005(2) -0.006(2) -0.019(2)
C1 0.037(3) 0.045(3) 0.035(3) -0.011(2) -0.001(2) -0.011(2)
C2 0.053(4) 0.053(3) 0.038(3) 0.001(2) -0.012(3) -0.022(3)
C3 0.047(4) 0.071(4) 0.056(4) -0.006(3) -0.009(3) -0.025(3)
C4 0.038(3) 0.092(5) 0.055(4) -0.012(4) -0.011(3) -0.018(3)
C5 0.048(4) 0.075(5) 0.053(4) -0.009(3) -0.019(3) 0.005(3)
C6 0.047(3) 0.046(3) 0.051(3) 0.002(3) -0.014(3) -0.007(3)
C7 0.029(3) 0.040(3) 0.046(3) -0.009(2) 0.000(2) -0.006(2)
C8 0.050(4) 0.060(4) 0.048(3) -0.009(3) -0.003(3) -0.012(3)
C9 0.067(4) 0.079(5) 0.044(3) -0.010(3) -0.014(3) -0.014(4)
C10 0.054(4) 0.075(5) 0.066(4) -0.038(4) -0.002(3) -0.016(3)
C11 0.075(5) 0.041(4) 0.080(5) -0.010(3) -0.001(4) -0.010(3)
C12 0.069(4) 0.045(4) 0.064(4) -0.006(3) -0.011(3) -0.003(3)
C13 0.070(4) 0.038(3) 0.045(3) 0.000(2) -0.022(3) -0.012(3)
C14 0.085(5) 0.038(3) 0.047(3) 0.001(3) -0.026(3) -0.018(3)
C15 0.043(3) 0.037(3) 0.035(3) -0.002(2) -0.004(2) -0.010(2)
C16 0.058(4) 0.037(3) 0.042(3) 0.007(2) -0.019(3) -0.015(3)
C17 0.056(4) 0.037(3) 0.042(3) 0.003(2) -0.008(3) -0.015(3)
C18 0.064(4) 0.037(3) 0.050(3) 0.007(3) -0.022(3) -0.020(3)
C19 0.066(4) 0.051(4) 0.044(3) 0.008(3) -0.026(3) -0.026(3)
C20 0.040(3) 0.040(3) 0.032(3) -0.002(2) -0.005(2) -0.014(2)
C21 0.094(5) 0.041(3) 0.060(4) 0.012(3) -0.037(4) -0.029(3)
C22 0.099(5) 0.053(4) 0.053(4) 0.016(3) -0.045(4) -0.034(4)
C23 0.034(3) 0.071(4) 0.042(3) 0.002(3) -0.006(3) -0.019(3)
C24 0.037(3) 0.050(3) 0.036(3) -0.002(2) 0.002(2) -0.018(2)
C25 0.041(3) 0.051(3) 0.031(3) 0.001(2) -0.004(2) -0.021(3)
C26 0.043(3) 0.063(4) 0.035(3) -0.013(3) -0.002(2) -0.018(3)
C27 0.053(4) 0.095(5) 0.040(3) 0.003(3) -0.017(3) -0.041(4)
C28 0.077(5) 0.042(4) 0.081(5) -0.017(3) -0.017(4) -0.015(3)
C29 0.051(4) 0.047(4) 0.067(4) -0.010(3) -0.005(3) -0.013(3)
C30 0.046(3) 0.035(3) 0.043(3) 0.001(2) -0.006(3) -0.003(2)
C31 0.067(4) 0.037(3) 0.045(3) -0.001(2) -0.016(3) -0.013(3)
C32 0.067(4) 0.041(3) 0.066(4) -0.020(3) -0.006(3) -0.006(3)

loop_
_atom_type_symbol
_atom_type_description
_atom_type_scat_dispersion_real
_atom_type_scat_dispersion_imag
_atom_type_scat_source
C C 0.0033 0.0016 'International Tables Vol C Tables 4.2.6.8 and 6.1.1.4'
H H 0.0000 0.0000 'International Tables Vol C Tables 4.2.6.8 and 6.1.1.4'
N N 0.0061 0.0033 'International Tables Vol C Tables 4.2.6.8 and 6.1.1.4'
O O 0.0106 0.0060 'International Tables Vol C Tables 4.2.6.8 and 6.1.1.4'
S S 0.1246 0.1234 'International Tables Vol C Tables 4.2.6.8 and 6.1.1.4'
Sn Sn -0.6537 1.4246 'International Tables Vol C Tables 4.2.6.8 and 6.1.1.4'

loop_
_geom_angle_atom_site_label_1
_geom_angle_atom_site_label_2
_geom_angle_atom_site_label_3
_geom_angle
_geom_angle_site_symmetry_1
_geom_angle_site_symmetry_3
C1 Sn1 C1 179.998(1) 2_666 .
C1 Sn1 O3 88.09(16) 2_666 .
C1 Sn1 O3 91.91(16) . .
C1 Sn1 O3 91.91(16) 2_666 2_666
C1 Sn1 O3 88.09(16) . 2_666
O3 Sn1 O3 179.999(2) . 2_666
C1 Sn1 O1 89.06(18) 2_666 .
C1 Sn1 O1 90.93(18) . .
O3 Sn1 O1 87.44(14) . .
O3 Sn1 O1 92.56(14) 2_666 .
C1 Sn1 O1 90.94(18) 2_666 2_666
C1 Sn1 O1 89.07(18) . 2_666
O3 Sn1 O1 92.56(14) . 2_666
O3 Sn1 O1 87.44(14) 2_666 2_666
O1 Sn1 O1 180.0 . 2_666
C7 Sn2 C7 180.0 . 2
C7 Sn2 O4 91.46(16) . .
C7 Sn2 O4 88.54(16) 2 .
C7 Sn2 O4 88.54(16) . 2
C7 Sn2 O4 91.46(16) 2 2
O4 Sn2 O4 180.0 . 2
C7 Sn2 O2 89.90(18) . 2
C7 Sn2 O2 90.10(18) 2 2
O4 Sn2 O2 86.36(16) . 2
O4 Sn2 O2 93.64(16) 2 2
C7 Sn2 O2 90.10(18) . .
C7 Sn2 O2 89.90(18) 2 .
O4 Sn2 O2 93.64(16) . .
O4 Sn2 O2 86.36(16) 2 .
O2 Sn2 O2 180.0 2 .
O6 S1 O7 112.5(3) . .
O6 S1 O5 111.5(3) . .
O7 S1 O5 113.4(2) . .
O6 S1 C24 105.1(2) . .
O7 S1 C24 106.8(2) . .
O5 S1 C24 106.8(2) . .
O10 S2 O9 112.6(2) . .
O10 S2 O8 113.1(3) . .
O9 S2 O8 112.4(3) . .
O10 S2 C30 106.5(2) . .
O9 S2 C30 106.3(3) . .
O8 S2 C30 105.3(2) . .
N1 O3 Sn1 124.6(3) . .
N2 O4 Sn2 120.6(3) . .
C17 N1 C13 121.2(4) . .
C17 N1 O3 120.6(4) . .
C13 N1 O3 118.1(4) . .
C22 N2 C18 121.9(4) . .
C22 N2 O4 120.0(4) . .
C18 N2 O4 118.1(4) . .
C2 C1 C6 116.5(5) . .
C2 C1 Sn1 121.6(4) . .
C6 C1 Sn1 121.7(4) . .
C3 C2 C1 122.1(6) . .
C4 C3 C2 120.3(6) . .
C3 C4 C5 120.1(6) . .
C4 C5 C6 120.1(6) . .
C5 C6 C1 120.9(5) . .
C8 C7 C12 117.5(5) . .
C8 C7 Sn2 120.5(4) . .
C12 C7 Sn2 121.3(4) . .
C9 C8 C7 121.1(6) . .
C8 C9 C10 120.0(6) . .
C11 C10 C9 119.0(6) . .
C10 C11 C12 121.1(6) . .
C11 C12 C7 121.2(6) . .
N1 C13 C14 120.3(5) . .
C13 C14 C15 120.9(5) . .
C16 C15 C14 116.7(5) . .
C16 C15 C20 122.1(5) . .
C14 C15 C20 121.2(5) . .
C17 C16 C15 121.0(5) . .
N1 C17 C16 119.9(5) . .
N2 C18 C19 119.5(5) . .
C18 C19 C20 121.6(5) . .
C21 C20 C19 115.7(5) . .
C21 C20 C15 123.1(5) . .
C19 C20 C15 121.1(5) . .
C22 C21 C20 121.7(5) . .
N2 C22 C21 119.6(5) . .
C24 C23 C27 120.6(5) . .
C23 C24 C25 120.7(5) . .
C23 C24 S1 117.5(4) . .
C25 C24 S1 121.7(4) . .
C25 C25 C26 119.8(6) 2_765 2_765
C25 C25 C24 117.6(5) 2_765 .
C26 C25 C24 122.6(5) 2_765 .
C27 C26 C25 121.9(5) . 2_765
C26 C27 C23 119.3(5) . .
C29 C28 C32 120.7(5) . .
C28 C29 C30 121.7(6) . 2_576
C29 C30 C31 121.4(5) 2_576 .
C29 C30 S2 118.0(4) 2_576 .
C31 C30 S2 120.6(4) . .
C30 C31 C32 124.3(5) . .
C30 C31 C31 118.9(6) . 2_576
C32 C31 C31 116.9(7) . 2_576
C28 C32 C31 120.5(6) . .

loop_
_geom_bond_atom_site_label_1
_geom_bond_atom_site_label_2
_geom_bond_distance
_geom_bond_site_symmetry_2
Sn1 C1 2.116(5) 2_666
Sn1 C1 2.116(5) .
Sn1 O3 2.186(3) .
Sn1 O3 2.186(3) 2_666
Sn1 O1 2.218(4) .
Sn1 O1 2.218(4) 2_666
Sn2 C7 2.129(5) .
Sn2 C7 2.129(5) 2
Sn2 O4 2.189(4) .
Sn2 O4 2.189(4) 2
Sn2 O2 2.227(4) 2
Sn2 O2 2.227(4) .
S1 O6 1.434(4) .
S1 O7 1.436(4) .
S1 O5 1.445(4) .
S1 C24 1.797(5) .
S2 O10 1.437(4) .
S2 O9 1.443(4) .
S2 O8 1.446(4) .
S2 C30 1.792(5) .
O3 N1 1.352(5) .
O4 N2 1.365(5) .
N1 C17 1.336(6) .
N1 C13 1.337(6) .
N2 C22 1.316(7) .
N2 C18 1.334(6) .
C1 C2 1.393(7) .
C1 C6 1.400(7) .
C2 C3 1.366(7) .
C3 C4 1.353(9) .
C4 C5 1.376(9) .
C5 C6 1.379(7) .
C7 C8 1.385(7) .
C7 C12 1.386(8) .
C8 C9 1.383(8) .
C9 C10 1.388(9) .
C10 C11 1.357(9) .
C11 C12 1.374(8) .
C13 C14 1.370(7) .
C14 C15 1.389(7) .
C15 C16 1.387(7) .
C15 C20 1.489(6) .
C16 C17 1.376(7) .
C18 C19 1.361(7) .
C19 C20 1.387(7) .
C20 C21 1.376(7) .
C21 C22 1.373(7) .
C23 C24 1.364(7) .
C23 C27 1.428(8) .
C24 C25 1.432(7) .
C25 C25 1.404(10) 2_765
C25 C26 1.421(7) 2_765
C26 C27 1.329(8) .
C26 C25 1.421(7) 2_765
C28 C29 1.352(8) .
C28 C32 1.404(9) .
C29 C30 1.356(7) 2_576
C30 C29 1.356(7) 2_576
C30 C31 1.406(8) .
C31 C32 1.427(7) .
C31 C31 1.458(11) 2_576
